data_2230740
loop_
_publ_author_name
'Boudina, Aicha'
'Baouid, Abdesselam'
'Driss, Mohamed'
'Soumhi, El Hassane'

_publ_section_title
;
 <i>N</i>-Paranitroph\'enylhydrazono-\a-(2-m\'ethylbenzimidazol-1-yl)glyoxylate
 d'\'ethyle
;
_journal_coeditor_code IS2730
_journal_issue 7
_journal_name_full 'Acta Crystallographica Section E'
_journal_page_first o1569
_journal_paper_doi 10.1107/S1600536811022148
_journal_volume 67
_journal_year 2011
_chemical_formula_iupac 'C18 H17 N5 O4'
_chemical_formula_moiety 'C18 H17 N5 O4'
_chemical_formula_sum 'C18 H17 N5 O4'
_chemical_formula_weight 367.37
_chemical_name_systematic
;
Ethyl 2-(2-methyl-1<i>H</i>-benzimidazol-1-yl)-2-[2-(4-
nitrophenyl)hydrazinylidene]ethanoate
;
_space_group_IT_number 2
_symmetry_cell_setting triclinic
_symmetry_space_group_name_Hall '-P 1'
_symmetry_space_group_name_H-M 'P -1'
_atom_sites_solution_hydrogens difmap
_atom_sites_solution_primary direct
_atom_sites_solution_secondary difmap
_audit_creation_method SHELXL97
_cell_angle_alpha 87.44(2)
_cell_angle_beta 80.67(3)
_cell_angle_gamma 76.80(2)
_cell_formula_units_Z 4
_cell_length_a 8.269(3)
_cell_length_b 11.523(2)
_cell_length_c 19.853(6)
_cell_measurement_reflns_used 25
_cell_measurement_temperature 300(2)
_cell_measurement_theta_max 15
_cell_measurement_theta_min 10
_cell_volume 1817.3(9)
_computing_cell_refinement 'CAD-4 EXPRESS (Enraf--Nonius, 1989)'
_computing_data_collection 'CAD-4 EXPRESS (Enraf--Nonius, 1989)'
_computing_data_reduction 'MolEN (Fair, 1990)'
_computing_molecular_graphics 'ORTEP-3 for Windows (Farrugia, 1997)'
_computing_publication_material 'WinGX (Farrugia, 1999)'
_computing_structure_refinement 'SHELXL97 (Sheldrick, 2008)'
_computing_structure_solution 'SHELXS97 (Sheldrick, 2008)'
_diffrn_ambient_temperature 300(2)
_diffrn_measured_fraction_theta_full 1.000
_diffrn_measured_fraction_theta_max 1.000
_diffrn_measurement_device_type 'Enraf--Nonius CAD-4'
_diffrn_measurement_method \w/2\q
_diffrn_radiation_monochromator graphite
_diffrn_radiation_source 'fine-focus sealed tube'
_diffrn_radiation_type MoK\a
_diffrn_radiation_wavelength 0.71073
_diffrn_reflns_av_R_equivalents 0.0179
_diffrn_reflns_av_sigmaI/netI 0.0424
_diffrn_reflns_limit_h_max 10
_diffrn_reflns_limit_h_min -10
_diffrn_reflns_limit_k_max 14
_diffrn_reflns_limit_k_min -1
_diffrn_reflns_limit_l_max 25
_diffrn_reflns_limit_l_min -25
_diffrn_reflns_number 9121
_diffrn_reflns_theta_full 26.98
_diffrn_reflns_theta_max 26.98
_diffrn_reflns_theta_min 1.82
_diffrn_standards_decay_% 1.0
_diffrn_standards_interval_time 60
_diffrn_standards_number 2
_exptl_absorpt_coefficient_mu 0.098
_exptl_absorpt_correction_type none
_exptl_crystal_colour yellow
_exptl_crystal_density_diffrn 1.343
_exptl_crystal_density_method 'not measured'
_exptl_crystal_description plate
_exptl_crystal_F_000 768
_exptl_crystal_size_max 0.4
_exptl_crystal_size_mid 0.18
_exptl_crystal_size_min 0.12
_refine_diff_density_max 0.165
_refine_diff_density_min -0.194
_refine_ls_extinction_method none
_refine_ls_goodness_of_fit_ref 1.014
_refine_ls_hydrogen_treatment constr
_refine_ls_matrix_type full
_refine_ls_number_parameters 492
_refine_ls_number_reflns 7912
_refine_ls_number_restraints 0
_refine_ls_restrained_S_all 1.014
_refine_ls_R_factor_all 0.1016
_refine_ls_R_factor_gt 0.0428
_refine_ls_shift/su_max 0.000
_refine_ls_shift/su_mean 0.000
_refine_ls_structure_factor_coef Fsqd
_refine_ls_weighting_details 'calc w = 1/[\s^2^(Fo^2^)+(0.0566P)^2^+0.2299P] where P=(Fo^2^+2Fc^2^)/3'
_refine_ls_weighting_scheme calc
_refine_ls_wR_factor_gt 0.1076
_refine_ls_wR_factor_ref 0.1307
_reflns_number_gt 4441
_reflns_number_total 7912
_reflns_threshold_expression I>2\s(I)
_cod_data_source_file is2730.cif
_cod_data_source_block I
_cod_database_code 2230740
_cod_database_fobs_code 2230740

loop_
_symmetry_equiv_pos_as_xyz
'x, y, z'
'-x, -y, -z'

loop_
_atom_site_type_symbol
_atom_site_label
_atom_site_fract_x
_atom_site_fract_y
_atom_site_fract_z
_atom_site_U_iso_or_equiv
_atom_site_adp_type
_atom_site_calc_flag
_atom_site_refinement_flags
_atom_site_occupancy
_atom_site_symmetry_multiplicity
_atom_site_disorder_assembly
_atom_site_disorder_group
O O1 1.1114(2) -0.22059(13) 0.65166(8) 0.0725(4) Uani d . 1 1 . .
O O2 1.0965(2) -0.08283(15) 0.72248(9) 0.0889(6) Uani d . 1 1 . .
O O3 0.3711(2) 0.25412(13) 0.32862(8) 0.0678(4) Uani d . 1 1 . .
O O4 0.54009(18) 0.07952(12) 0.35251(7) 0.0590(4) Uani d . 1 1 . .
N N1 1.0594(2) -0.11839(15) 0.67144(9) 0.0553(4) Uani d . 1 1 . .
N N2 0.64051(19) 0.20284(12) 0.51891(8) 0.0474(4) Uani d . 1 1 . .
H HN2 0.6036 0.2757 0.5317 0.057 Uiso calc R 1 1 . .
N N3 0.59856(19) 0.16436(12) 0.46301(8) 0.0444(4) Uani d . 1 1 . .
N N4 0.41859(18) 0.35473(12) 0.44852(7) 0.0415(3) Uani d . 1 1 . .
N N5 0.33720(19) 0.55351(12) 0.44995(8) 0.0486(4) Uani d . 1 1 . .
C C1 0.9503(2) -0.03414(16) 0.63150(9) 0.0455(4) Uani d . 1 1 . .
C C2 0.8921(2) -0.07698(16) 0.57840(9) 0.0498(5) Uani d . 1 1 . .
H H2 0.9224 -0.1578 0.5683 0.060 Uiso calc R 1 1 . .
C C3 0.7888(2) 0.00099(15) 0.54058(10) 0.0479(4) Uani d . 1 1 . .
H H3 0.7481 -0.0270 0.5049 0.058 Uiso calc R 1 1 . .
C C4 0.7457(2) 0.12177(14) 0.55599(9) 0.0418(4) Uani d . 1 1 . .
C C5 0.8045(3) 0.16319(16) 0.60991(10) 0.0541(5) Uani d . 1 1 . .
H H5 0.7750 0.2440 0.6202 0.065 Uiso calc R 1 1 . .
C C6 0.9061(3) 0.08517(17) 0.64807(11) 0.0557(5) Uani d . 1 1 . .
H H6 0.9446 0.1124 0.6846 0.067 Uiso calc R 1 1 . .
C C7 0.5006(2) 0.23631(15) 0.42798(9) 0.0426(4) Uani d . 1 1 . .
C C8 0.4626(2) 0.19271(17) 0.36421(10) 0.0478(4) Uani d . 1 1 . .
C C9 0.5146(3) 0.0271(2) 0.29101(11) 0.0681(6) Uani d . 1 1 . .
H H9A 0.5655 0.0643 0.2508 0.082 Uiso calc R 1 1 . .
H H9B 0.3955 0.0378 0.2894 0.082 Uiso calc R 1 1 . .
C C10 0.5964(3) -0.1029(2) 0.29373(13) 0.0821(8) Uani d . 1 1 . .
H H10A 0.5840 -0.1412 0.2535 0.098 Uiso calc R 1 1 . .
H H10B 0.5439 -0.1386 0.3334 0.098 Uiso calc R 1 1 . .
H H10C 0.7138 -0.1121 0.2960 0.098 Uiso calc R 1 1 . .
C C11 0.2933(2) 0.38263(15) 0.50564(9) 0.0425(4) Uani d . 1 1 . .
C C12 0.2219(2) 0.31282(17) 0.55511(10) 0.0518(5) Uani d . 1 1 . .
H H12 0.2577 0.2302 0.5555 0.062 Uiso calc R 1 1 . .
C C13 0.0942(3) 0.3723(2) 0.60408(11) 0.0611(5) Uani d . 1 1 . .
H H13 0.0434 0.3285 0.6382 0.073 Uiso calc R 1 1 . .
C C14 0.0407(3) 0.4952(2) 0.60341(11) 0.0638(6) Uani d . 1 1 . .
H H14 -0.0462 0.5321 0.6367 0.077 Uiso calc R 1 1 . .
C C15 0.1138(3) 0.56380(19) 0.55427(11) 0.0581(5) Uani d . 1 1 . .
H H15 0.0773 0.6464 0.5540 0.070 Uiso calc R 1 1 . .
C C16 0.2435(2) 0.50651(15) 0.50501(10) 0.0449(4) Uani d . 1 1 . .
C C17 0.4368(2) 0.46180(15) 0.41703(9) 0.0433(4) Uani d . 1 1 . .
C C18 0.5558(3) 0.46803(18) 0.35304(10) 0.0565(5) Uani d . 1 1 . .
H H18A 0.5017 0.4618 0.3145 0.068 Uiso calc R 1 1 . .
H H18B 0.6530 0.4037 0.3524 0.068 Uiso calc R 1 1 . .
H H18C 0.5896 0.5426 0.3509 0.068 Uiso calc R 1 1 . .
O O5 0.7356(3) 0.28956(17) -0.17974(11) 0.1057(7) Uani d . 1 1 . .
O O6 0.7618(2) 0.43406(17) -0.25022(9) 0.0879(5) Uani d . 1 1 . .
O O7 -0.25402(19) 0.73598(13) 0.15264(8) 0.0698(4) Uani d . 1 1 . .
O O8 -0.04397(17) 0.57184(12) 0.14022(7) 0.0583(4) Uani d . 1 1 . .
N N6 0.6970(2) 0.39426(18) -0.19733(11) 0.0673(5) Uani d . 1 1 . .
N N7 0.1779(2) 0.70257(13) -0.03046(8) 0.0512(4) Uani d . 1 1 . .
H HN7 0.1503 0.7765 -0.0418 0.061 Uiso calc R 1 1 . .
N N8 0.0946(2) 0.65968(13) 0.02521(8) 0.0482(4) Uani d . 1 1 . .
N N9 -0.10387(19) 0.84754(13) 0.04199(8) 0.0466(4) Uani d . 1 1 . .
N N10 -0.2019(2) 1.04477(14) 0.05012(9) 0.0562(4) Uani d . 1 1 . .
C C19 0.5655(2) 0.47559(17) -0.15198(10) 0.0507(5) Uani d . 1 1 . .
C C20 0.4804(3) 0.42932(18) -0.09549(11) 0.0580(5) Uani d . 1 1 . .
H H20 0.5092 0.3484 -0.0853 0.069(6) Uiso calc R 1 1 . .
C C21 0.3523(3) 0.50385(17) -0.05419(10) 0.0542(5) Uani d . 1 1 . .
H H21 0.2941 0.4732 -0.0161 0.065 Uiso calc R 1 1 . .
C C22 0.3101(2) 0.62482(15) -0.06951(9) 0.0435(4) Uani d . 1 1 . .
C C23 0.3984(2) 0.66996(17) -0.12683(10) 0.0532(5) Uani d . 1 1 . .
H H23 0.3711 0.7510 -0.1370 0.064 Uiso calc R 1 1 . .
C C24 0.5258(2) 0.59540(18) -0.16848(10) 0.0544(5) Uani d . 1 1 . .
H H24 0.5840 0.6252 -0.2069 0.065 Uiso calc R 1 1 . .
C C25 -0.0334(2) 0.72821(16) 0.06040(9) 0.0468(4) Uani d . 1 1 . .
C C26 -0.1234(3) 0.68024(17) 0.12275(10) 0.0505(5) Uani d . 1 1 . .
C C27 -0.1237(3) 0.52064(19) 0.20149(10) 0.0628(6) Uani d . 1 1 . .
H H27A -0.2407 0.5242 0.1986 0.075 Uiso calc R 1 1 . .
H H27B -0.1191 0.5646 0.2414 0.075 Uiso calc R 1 1 . .
C C28 -0.0312(3) 0.3948(2) 0.20676(13) 0.0821(7) Uani d . 1 1 . .
H H28A 0.0850 0.3923 0.2082 0.098 Uiso calc R 1 1 . .
H H28B -0.0399 0.3515 0.1678 0.098 Uiso calc R 1 1 . .
H H28C -0.0788 0.3593 0.2476 0.098 Uiso calc R 1 1 . .
C C29 -0.1922(2) 0.88137(17) -0.01301(10) 0.0495(5) Uani d . 1 1 . .
C C30 -0.2235(3) 0.8165(2) -0.06471(11) 0.0635(6) Uani d . 1 1 . .
H H30 -0.1833 0.7344 -0.0680 0.076 Uiso calc R 1 1 . .
C C31 -0.3176(3) 0.8807(3) -0.11099(13) 0.0794(7) Uani d . 1 1 . .
H H31 -0.3396 0.8408 -0.1470 0.095 Uiso calc R 1 1 . .
C C32 -0.3802(3) 1.0024(3) -0.10548(15) 0.0858(8) Uani d . 1 1 . .
H H32 -0.4443 1.0421 -0.1374 0.103 Uiso calc R 1 1 . .
C C33 -0.3497(3) 1.0659(2) -0.05372(14) 0.0732(7) Uani d . 1 1 . .
H H33 -0.3930 1.1477 -0.0502 0.088 Uiso calc R 1 1 . .
C C34 -0.2524(2) 1.00450(18) -0.00674(11) 0.0547(5) Uani d . 1 1 . .
C C35 -0.1178(2) 0.95001(17) 0.07824(10) 0.0491(5) Uani d . 1 1 . .
C C36 -0.0474(3) 0.9487(2) 0.14211(11) 0.0652(6) Uani d . 1 1 . .
H H36A -0.0272 1.0258 0.1490 0.078 Uiso calc R 1 1 . .
H H36B 0.0565 0.8899 0.1390 0.078 Uiso calc R 1 1 . .
H H36C -0.1257 0.9296 0.1798 0.078 Uiso calc R 1 1 . .

loop_
_atom_site_aniso_label
_atom_site_aniso_U_11
_atom_site_aniso_U_22
_atom_site_aniso_U_33
_atom_site_aniso_U_12
_atom_site_aniso_U_13
_atom_site_aniso_U_23
O1 0.0922(12) 0.0459(9) 0.0725(10) 0.0069(8) -0.0251(9) 0.0030(7)
O2 0.1183(15) 0.0768(11) 0.0719(11) 0.0034(10) -0.0501(10) -0.0072(9)
O3 0.0838(11) 0.0588(9) 0.0641(9) -0.0081(8) -0.0328(8) 0.0002(7)
O4 0.0719(9) 0.0507(8) 0.0512(8) -0.0031(7) -0.0112(7) -0.0159(6)
N1 0.0613(10) 0.0521(10) 0.0494(10) -0.0047(8) -0.0121(8) 0.0042(8)
N2 0.0582(10) 0.0301(7) 0.0543(9) -0.0046(7) -0.0170(8) -0.0029(7)
N3 0.0513(9) 0.0366(8) 0.0456(8) -0.0085(7) -0.0100(7) -0.0019(7)
N4 0.0456(8) 0.0331(7) 0.0457(8) -0.0070(6) -0.0096(7) 0.0008(6)
N5 0.0521(9) 0.0340(8) 0.0625(10) -0.0073(7) -0.0216(8) 0.0026(7)
C1 0.0487(10) 0.0400(10) 0.0456(10) -0.0055(8) -0.0085(8) 0.0039(8)
C2 0.0616(12) 0.0337(9) 0.0503(11) -0.0034(9) -0.0076(9) -0.0020(8)
C3 0.0607(12) 0.0352(9) 0.0486(10) -0.0071(8) -0.0155(9) -0.0023(8)
C4 0.0445(10) 0.0335(9) 0.0472(10) -0.0086(7) -0.0076(8) 0.0015(7)
C5 0.0680(13) 0.0328(9) 0.0643(13) -0.0080(9) -0.0216(10) -0.0052(9)
C6 0.0648(13) 0.0459(11) 0.0614(13) -0.0106(10) -0.0260(10) -0.0049(9)
C7 0.0460(10) 0.0353(9) 0.0452(10) -0.0070(8) -0.0064(8) 0.0005(8)
C8 0.0528(11) 0.0451(11) 0.0455(10) -0.0109(9) -0.0076(9) 0.0002(8)
C9 0.0759(15) 0.0747(15) 0.0537(13) -0.0151(12) -0.0054(11) -0.0255(11)
C10 0.103(2) 0.0704(16) 0.0693(15) -0.0232(14) 0.0110(14) -0.0295(13)
C11 0.0440(10) 0.0400(9) 0.0451(10) -0.0080(8) -0.0133(8) -0.0037(8)
C12 0.0578(12) 0.0464(11) 0.0538(12) -0.0167(9) -0.0089(9) -0.0021(9)
C13 0.0585(13) 0.0740(15) 0.0546(12) -0.0248(11) -0.0043(10) -0.0063(11)
C14 0.0476(12) 0.0792(16) 0.0636(14) -0.0096(11) -0.0062(10) -0.0228(12)
C15 0.0527(12) 0.0503(12) 0.0711(14) -0.0013(9) -0.0198(11) -0.0152(10)
C16 0.0443(10) 0.0391(10) 0.0541(11) -0.0071(8) -0.0174(9) -0.0060(8)
C17 0.0478(10) 0.0353(9) 0.0517(11) -0.0106(8) -0.0213(9) 0.0054(8)
C18 0.0609(13) 0.0556(12) 0.0571(12) -0.0196(10) -0.0153(10) 0.0115(10)
O5 0.1034(15) 0.0657(12) 0.1168(16) 0.0254(10) 0.0128(12) -0.0075(11)
O6 0.0697(11) 0.1044(14) 0.0695(11) 0.0060(10) 0.0141(9) -0.0099(10)
O7 0.0714(10) 0.0590(9) 0.0667(10) -0.0101(8) 0.0210(8) -0.0078(7)
O8 0.0604(9) 0.0589(9) 0.0490(8) -0.0115(7) 0.0058(6) 0.0084(6)
N6 0.0516(11) 0.0700(13) 0.0706(13) 0.0063(9) -0.0063(9) -0.0125(10)
N7 0.0593(10) 0.0367(8) 0.0506(9) -0.0082(7) 0.0080(8) 0.0000(7)
N8 0.0550(9) 0.0439(9) 0.0438(9) -0.0130(7) 0.0013(7) -0.0032(7)
N9 0.0535(9) 0.0387(8) 0.0454(9) -0.0110(7) 0.0008(7) -0.0062(7)
N10 0.0554(10) 0.0417(9) 0.0668(11) -0.0118(8) 0.0070(8) -0.0069(8)
C19 0.0433(10) 0.0530(11) 0.0510(11) -0.0007(9) -0.0054(9) -0.0089(9)
C20 0.0653(13) 0.0416(11) 0.0602(13) 0.0019(10) -0.0108(11) 0.0016(9)
C21 0.0626(13) 0.0472(11) 0.0490(11) -0.0103(9) -0.0011(9) 0.0029(9)
C22 0.0460(10) 0.0383(9) 0.0447(10) -0.0080(8) -0.0037(8) -0.0034(8)
C23 0.0557(12) 0.0406(10) 0.0583(12) -0.0108(9) 0.0057(9) 0.0011(9)
C24 0.0501(11) 0.0577(12) 0.0520(11) -0.0130(9) 0.0040(9) -0.0022(9)
C25 0.0539(11) 0.0405(10) 0.0447(10) -0.0119(9) -0.0011(9) -0.0045(8)
C26 0.0592(12) 0.0468(11) 0.0448(11) -0.0154(9) 0.0009(9) -0.0065(9)
C27 0.0709(14) 0.0708(14) 0.0454(11) -0.0218(12) 0.0005(10) 0.0091(10)
C28 0.0934(19) 0.0759(17) 0.0727(16) -0.0212(14) -0.0039(14) 0.0217(13)
C29 0.0490(11) 0.0492(11) 0.0506(11) -0.0150(9) -0.0033(9) 0.0013(9)
C30 0.0691(14) 0.0624(13) 0.0635(13) -0.0243(11) -0.0095(11) -0.0038(11)
C31 0.0830(18) 0.096(2) 0.0718(16) -0.0378(16) -0.0268(14) 0.0076(14)
C32 0.0745(17) 0.101(2) 0.091(2) -0.0273(16) -0.0336(15) 0.0261(17)
C33 0.0617(14) 0.0619(14) 0.0919(18) -0.0097(11) -0.0118(13) 0.0203(13)
C34 0.0482(11) 0.0489(11) 0.0655(13) -0.0144(9) -0.0007(10) 0.0026(10)
C35 0.0497(11) 0.0435(11) 0.0515(11) -0.0152(9) 0.0084(9) -0.0085(8)
C36 0.0787(15) 0.0666(14) 0.0546(13) -0.0289(12) -0.0007(11) -0.0142(10)

loop_
_atom_type_symbol
_atom_type_description
_atom_type_scat_dispersion_real
_atom_type_scat_dispersion_imag
_atom_type_scat_source
O O 0.0106 0.0060 'International Tables Vol C Tables 4.2.6.8 and 6.1.1.4'
N N 0.0061 0.0033 'International Tables Vol C Tables 4.2.6.8 and 6.1.1.4'
C C 0.0033 0.0016 'International Tables Vol C Tables 4.2.6.8 and 6.1.1.4'
H H 0.0000 0.0000 'International Tables Vol C Tables 4.2.6.8 and 6.1.1.4'

loop_
_geom_angle_atom_site_label_1
_geom_angle_atom_site_label_2
_geom_angle_atom_site_label_3
_geom_angle_site_symmetry_1
_geom_angle_site_symmetry_3
_geom_angle
_geom_angle_publ_flag
C8 O4 C9 . . 116.83(16) ?
O1 N1 O2 . . 122.68(18) ?
O1 N1 C1 . . 118.63(17) ?
O2 N1 C1 . . 118.68(17) ?
N3 N2 C4 . . 118.31(14) ?
N3 N2 HN2 . . 120.8 ?
C4 N2 HN2 . . 120.8 ?
C7 N3 N2 . . 119.99(15) ?
C17 N4 C11 . . 106.86(14) ?
C17 N4 C7 . . 129.14(15) ?
C11 N4 C7 . . 123.94(15) ?
C17 N5 C16 . . 105.97(14) ?
C6 C1 C2 . . 121.48(17) ?
C6 C1 N1 . . 119.75(17) ?
C2 C1 N1 . . 118.76(16) ?
C3 C2 C1 . . 119.47(17) ?
C3 C2 H2 . . 120.3 ?
C1 C2 H2 . . 120.3 ?
C2 C3 C4 . . 119.62(17) ?
C2 C3 H3 . . 120.2 ?
C4 C3 H3 . . 120.2 ?
C5 C4 C3 . . 120.12(17) ?
C5 C4 N2 . . 118.87(16) ?
C3 C4 N2 . . 120.99(16) ?
C6 C5 C4 . . 120.21(17) ?
C6 C5 H5 . . 119.9 ?
C4 C5 H5 . . 119.9 ?
C5 C6 C1 . . 119.08(18) ?
C5 C6 H6 . . 120.5 ?
C1 C6 H6 . . 120.5 ?
N3 C7 N4 . . 123.59(16) ?
N3 C7 C8 . . 118.85(16) ?
N4 C7 C8 . . 117.48(15) ?
O3 C8 O4 . . 125.28(18) ?
O3 C8 C7 . . 123.09(17) ?
O4 C8 C7 . . 111.63(16) ?
O4 C9 C10 . . 106.55(19) ?
O4 C9 H9A . . 110.4 ?
C10 C9 H9A . . 110.4 ?
O4 C9 H9B . . 110.4 ?
C10 C9 H9B . . 110.4 ?
H9A C9 H9B . . 108.6 ?
C9 C10 H10A . . 109.5 ?
C9 C10 H10B . . 109.5 ?
H10A C10 H10B . . 109.5 ?
C9 C10 H10C . . 109.5 ?
H10A C10 H10C . . 109.5 ?
H10B C10 H10C . . 109.5 ?
C12 C11 C16 . . 122.47(17) ?
C12 C11 N4 . . 132.62(16) ?
C16 C11 N4 . . 104.91(16) ?
C11 C12 C13 . . 116.67(19) ?
C11 C12 H12 . . 121.7 ?
C13 C12 H12 . . 121.7 ?
C14 C13 C12 . . 121.7(2) ?
C14 C13 H13 . . 119.2 ?
C12 C13 H13 . . 119.2 ?
C15 C14 C13 . . 121.2(2) ?
C15 C14 H14 . . 119.4 ?
C13 C14 H14 . . 119.4 ?
C14 C15 C16 . . 118.37(19) ?
C14 C15 H15 . . 120.8 ?
C16 C15 H15 . . 120.8 ?
C15 C16 C11 . . 119.65(19) ?
C15 C16 N5 . . 130.16(18) ?
C11 C16 N5 . . 110.17(16) ?
N5 C17 N4 . . 112.06(17) ?
N5 C17 C18 . . 125.37(16) ?
N4 C17 C18 . . 122.57(16) ?
C17 C18 H18A . . 109.5 ?
C17 C18 H18B . . 109.5 ?
H18A C18 H18B . . 109.5 ?
C17 C18 H18C . . 109.5 ?
H18A C18 H18C . . 109.5 ?
H18B C18 H18C . . 109.5 ?
C26 O8 C27 . . 115.74(16) ?
O6 N6 O5 . . 123.4(2) ?
O6 N6 C19 . . 118.66(19) ?
O5 N6 C19 . . 117.9(2) ?
N8 N7 C22 . . 118.60(15) ?
N8 N7 HN7 . . 120.7 ?
C22 N7 HN7 . . 120.7 ?
C25 N8 N7 . . 119.93(16) ?
C35 N9 C29 . . 106.74(15) ?
C35 N9 C25 . . 127.53(16) ?
C29 N9 C25 . . 125.29(15) ?
C35 N10 C34 . . 106.03(16) ?
C20 C19 C24 . . 121.67(18) ?
C20 C19 N6 . . 118.98(19) ?
C24 C19 N6 . . 119.29(19) ?
C21 C20 C19 . . 119.52(18) ?
C21 C20 H20 . . 120.2 ?
C19 C20 H20 . . 120.2 ?
C20 C21 C22 . . 120.00(19) ?
C20 C21 H21 . . 120.0 ?
C22 C21 H21 . . 120.0 ?
C21 C22 N7 . . 121.86(17) ?
C21 C22 C23 . . 119.56(17) ?
N7 C22 C23 . . 118.55(16) ?
C24 C23 C22 . . 120.53(18) ?
C24 C23 H23 . . 119.7 ?
C22 C23 H23 . . 119.7 ?
C23 C24 C19 . . 118.72(18) ?
C23 C24 H24 . . 120.6 ?
C19 C24 H24 . . 120.6 ?
N8 C25 N9 . . 124.46(17) ?
N8 C25 C26 . . 119.50(17) ?
N9 C25 C26 . . 115.93(16) ?
O7 C26 O8 . . 125.24(18) ?
O7 C26 C25 . . 121.83(19) ?
O8 C26 C25 . . 112.93(17) ?
O8 C27 C28 . . 107.56(18) ?
O8 C27 H27A . . 110.2 ?
C28 C27 H27A . . 110.2 ?
O8 C27 H27B . . 110.2 ?
C28 C27 H27B . . 110.2 ?
H27A C27 H27B . . 108.5 ?
C27 C28 H28A . . 109.5 ?
C27 C28 H28B . . 109.5 ?
H28A C28 H28B . . 109.5 ?
C27 C28 H28C . . 109.5 ?
H28A C28 H28C . . 109.5 ?
H28B C28 H28C . . 109.5 ?
C30 C29 C34 . . 122.8(2) ?
C30 C29 N9 . . 132.18(18) ?
C34 C29 N9 . . 104.98(17) ?
C31 C30 C29 . . 116.2(2) ?
C31 C30 H30 . . 121.9 ?
C29 C30 H30 . . 121.9 ?
C30 C31 C32 . . 122.1(2) ?
C30 C31 H31 . . 119.0 ?
C32 C31 H31 . . 119.0 ?
C33 C32 C31 . . 121.4(2) ?
C33 C32 H32 . . 119.3 ?
C31 C32 H32 . . 119.3 ?
C32 C33 C34 . . 118.3(2) ?
C32 C33 H33 . . 120.9 ?
C34 C33 H33 . . 120.9 ?
C33 C34 C29 . . 119.3(2) ?
C33 C34 N10 . . 130.8(2) ?
C29 C34 N10 . . 109.93(18) ?
N10 C35 N9 . . 112.28(18) ?
N10 C35 C36 . . 125.24(18) ?
N9 C35 C36 . . 122.47(18) ?
C35 C36 H36A . . 109.5 ?
C35 C36 H36B . . 109.5 ?
H36A C36 H36B . . 109.5 ?
C35 C36 H36C . . 109.5 ?
H36A C36 H36C . . 109.5 ?
H36B C36 H36C . . 109.5 ?

loop_
_geom_bond_atom_site_label_1
_geom_bond_atom_site_label_2
_geom_bond_site_symmetry_2
_geom_bond_distance
_geom_bond_publ_flag
O1 N1 . 1.217(2) ?
O2 N1 . 1.218(2) ?
O3 C8 . 1.207(2) ?
O4 C8 . 1.328(2) ?
O4 C9 . 1.452(2) ?
N1 C1 . 1.466(2) ?
N2 N3 . 1.337(2) ?
N2 C4 . 1.395(2) ?
N2 HN2 . 0.8600 ?
N3 C7 . 1.285(2) ?
N4 C17 . 1.386(2) ?
N4 C11 . 1.401(2) ?
N4 C7 . 1.423(2) ?
N5 C17 . 1.309(2) ?
N5 C16 . 1.397(2) ?
C1 C6 . 1.380(3) ?
C1 C2 . 1.381(3) ?
C2 C3 . 1.378(3) ?
C2 H2 . 0.9300 ?
C3 C4 . 1.391(2) ?
C3 H3 . 0.9300 ?
C4 C5 . 1.390(3) ?
C5 C6 . 1.374(3) ?
C5 H5 . 0.9300 ?
C6 H6 . 0.9300 ?
C7 C8 . 1.487(3) ?
C9 C10 . 1.498(3) ?
C9 H9A . 0.9700 ?
C9 H9B . 0.9700 ?
C10 H10A . 0.9600 ?
C10 H10B . 0.9600 ?
C10 H10C . 0.9600 ?
C11 C12 . 1.385(3) ?
C11 C16 . 1.393(2) ?
C12 C13 . 1.388(3) ?
C12 H12 . 0.9300 ?
C13 C14 . 1.384(3) ?
C13 H13 . 0.9300 ?
C14 C15 . 1.379(3) ?
C14 H14 . 0.9300 ?
C15 C16 . 1.392(3) ?
C15 H15 . 0.9300 ?
C17 C18 . 1.485(3) ?
C18 H18A . 0.9600 ?
C18 H18B . 0.9600 ?
C18 H18C . 0.9600 ?
O5 N6 . 1.226(2) ?
O6 N6 . 1.220(2) ?
O7 C26 . 1.200(2) ?
O8 C26 . 1.331(2) ?
O8 C27 . 1.455(2) ?
N6 C19 . 1.471(3) ?
N7 N8 . 1.342(2) ?
N7 C22 . 1.392(2) ?
N7 HN7 . 0.8600 ?
N8 C25 . 1.288(2) ?
N9 C35 . 1.383(2) ?
N9 C29 . 1.403(2) ?
N9 C25 . 1.422(2) ?
N10 C35 . 1.309(3) ?
N10 C34 . 1.397(3) ?
C19 C20 . 1.378(3) ?
C19 C24 . 1.382(3) ?
C20 C21 . 1.377(3) ?
C20 H20 . 0.9300 ?
C21 C22 . 1.390(3) ?
C21 H21 . 0.9300 ?
C22 C23 . 1.397(3) ?
C23 C24 . 1.378(3) ?
C23 H23 . 0.9300 ?
C24 H24 . 0.9300 ?
C25 C26 . 1.490(3) ?
C27 C28 . 1.485(3) ?
C27 H27A . 0.9700 ?
C27 H27B . 0.9700 ?
C28 H28A . 0.9600 ?
C28 H28B . 0.9600 ?
C28 H28C . 0.9600 ?
C29 C30 . 1.387(3) ?
C29 C34 . 1.396(3) ?
C30 C31 . 1.380(3) ?
C30 H30 . 0.9300 ?
C31 C32 . 1.382(4) ?
C31 H31 . 0.9300 ?
C32 C33 . 1.375(4) ?
C32 H32 . 0.9300 ?
C33 C34 . 1.394(3) ?
C33 H33 . 0.9300 ?
C35 C36 . 1.477(3) ?
C36 H36A . 0.9600 ?
C36 H36B . 0.9600 ?
C36 H36C . 0.9600 ?

loop_
_geom_hbond_atom_site_label_D
_geom_hbond_atom_site_label_H
_geom_hbond_atom_site_label_A
_geom_hbond_site_symmetry_A
_geom_hbond_distance_DH
_geom_hbond_distance_HA
_geom_hbond_distance_DA
_geom_hbond_angle_DHA
N2 HN2 N5 2_666 0.860 2.193 2.954(2) 147.49
N7 HN7 N10 2_575 0.860 2.190 2.967(2) 150.16

loop_
_geom_torsion_atom_site_label_1
_geom_torsion_atom_site_label_2
_geom_torsion_atom_site_label_3
_geom_torsion_atom_site_label_4
_geom_torsion_site_symmetry_1
_geom_torsion_site_symmetry_2
_geom_torsion_site_symmetry_3
_geom_torsion_site_symmetry_4
_geom_torsion
_geom_torsion_publ_flag
C4 N2 N3 C7 . . . . 179.34(16) ?
O1 N1 C1 C6 . . . . -172.27(19) ?
O2 N1 C1 C6 . . . . 6.6(3) ?
O1 N1 C1 C2 . . . . 8.6(3) ?
O2 N1 C1 C2 . . . . -172.50(19) ?
C6 C1 C2 C3 . . . . 0.6(3) ?
N1 C1 C2 C3 . . . . 179.68(17) ?
C1 C2 C3 C4 . . . . 0.5(3) ?
C2 C3 C4 C5 . . . . -1.0(3) ?
C2 C3 C4 N2 . . . . -179.60(17) ?
N3 N2 C4 C5 . . . . 173.32(16) ?
N3 N2 C4 C3 . . . . -8.1(3) ?
C3 C4 C5 C6 . . . . 0.3(3) ?
N2 C4 C5 C6 . . . . 178.94(18) ?
C4 C5 C6 C1 . . . . 0.8(3) ?
C2 C1 C6 C5 . . . . -1.3(3) ?
N1 C1 C6 C5 . . . . 179.64(18) ?
N2 N3 C7 N4 . . . . -6.2(3) ?
N2 N3 C7 C8 . . . . 177.09(15) ?
C17 N4 C7 N3 . . . . 116.7(2) ?
C11 N4 C7 N3 . . . . -66.5(2) ?
C17 N4 C7 C8 . . . . -66.6(2) ?
C11 N4 C7 C8 . . . . 110.17(19) ?
C9 O4 C8 O3 . . . . 1.4(3) ?
C9 O4 C8 C7 . . . . -179.17(16) ?
N3 C7 C8 O3 . . . . 179.47(19) ?
N4 C7 C8 O3 . . . . 2.6(3) ?
N3 C7 C8 O4 . . . . 0.0(2) ?
N4 C7 C8 O4 . . . . -176.83(15) ?
C8 O4 C9 C10 . . . . -173.35(18) ?
C17 N4 C11 C12 . . . . 179.24(19) ?
C7 N4 C11 C12 . . . . 1.9(3) ?
C17 N4 C11 C16 . . . . -0.09(18) ?
C7 N4 C11 C16 . . . . -177.45(15) ?
C16 C11 C12 C13 . . . . 1.2(3) ?
N4 C11 C12 C13 . . . . -178.02(18) ?
C11 C12 C13 C14 . . . . 0.2(3) ?
C12 C13 C14 C15 . . . . -0.8(3) ?
C13 C14 C15 C16 . . . . 0.0(3) ?
C14 C15 C16 C11 . . . . 1.4(3) ?
C14 C15 C16 N5 . . . . 179.41(18) ?
C12 C11 C16 C15 . . . . -2.0(3) ?
N4 C11 C16 C15 . . . . 177.39(16) ?
C12 C11 C16 N5 . . . . 179.57(16) ?
N4 C11 C16 N5 . . . . -1.01(19) ?
C17 N5 C16 C15 . . . . -176.41(19) ?
C17 N5 C16 C11 . . . . 1.77(19) ?
C16 N5 C17 N4 . . . . -1.85(19) ?
C16 N5 C17 C18 . . . . 177.58(17) ?
C11 N4 C17 N5 . . . . 1.26(19) ?
C7 N4 C17 N5 . . . . 178.44(16) ?
C11 N4 C17 C18 . . . . -178.19(16) ?
C7 N4 C17 C18 . . . . -1.0(3) ?
C22 N7 N8 C25 . . . . -176.61(17) ?
O6 N6 C19 C20 . . . . 173.9(2) ?
O5 N6 C19 C20 . . . . -6.2(3) ?
O6 N6 C19 C24 . . . . -3.6(3) ?
O5 N6 C19 C24 . . . . 176.4(2) ?
C24 C19 C20 C21 . . . . 0.0(3) ?
N6 C19 C20 C21 . . . . -177.33(19) ?
C19 C20 C21 C22 . . . . -0.2(3) ?
C20 C21 C22 N7 . . . . 177.85(19) ?
C20 C21 C22 C23 . . . . -0.1(3) ?
N8 N7 C22 C21 . . . . 3.0(3) ?
N8 N7 C22 C23 . . . . -178.99(17) ?
C21 C22 C23 C24 . . . . 0.6(3) ?
N7 C22 C23 C24 . . . . -177.45(19) ?
C22 C23 C24 C19 . . . . -0.7(3) ?
C20 C19 C24 C23 . . . . 0.4(3) ?
N6 C19 C24 C23 . . . . 177.78(19) ?
N7 N8 C25 N9 . . . . 4.8(3) ?
N7 N8 C25 C26 . . . . -179.04(17) ?
C35 N9 C25 N8 . . . . -118.9(2) ?
C29 N9 C25 N8 . . . . 69.7(3) ?
C35 N9 C25 C26 . . . . 64.9(2) ?
C29 N9 C25 C26 . . . . -106.5(2) ?
C27 O8 C26 O7 . . . . -1.3(3) ?
C27 O8 C26 C25 . . . . 178.91(16) ?
N8 C25 C26 O7 . . . . -171.24(19) ?
N9 C25 C26 O7 . . . . 5.2(3) ?
N8 C25 C26 O8 . . . . 8.5(3) ?
N9 C25 C26 O8 . . . . -175.03(15) ?
C26 O8 C27 C28 . . . . 172.01(18) ?
C35 N9 C29 C30 . . . . -178.4(2) ?
C25 N9 C29 C30 . . . . -5.6(3) ?
C35 N9 C29 C34 . . . . 0.89(19) ?
C25 N9 C29 C34 . . . . 173.76(17) ?
C34 C29 C30 C31 . . . . 0.5(3) ?
N9 C29 C30 C31 . . . . 179.8(2) ?
C29 C30 C31 C32 . . . . -1.3(4) ?
C30 C31 C32 C33 . . . . 0.8(4) ?
C31 C32 C33 C34 . . . . 0.5(4) ?
C32 C33 C34 C29 . . . . -1.2(3) ?
C32 C33 C34 N10 . . . . -179.9(2) ?
C30 C29 C34 C33 . . . . 0.7(3) ?
N9 C29 C34 C33 . . . . -178.74(18) ?
C30 C29 C34 N10 . . . . 179.64(18) ?
N9 C29 C34 N10 . . . . 0.2(2) ?
C35 N10 C34 C33 . . . . 177.5(2) ?
C35 N10 C34 C29 . . . . -1.3(2) ?
C34 N10 C35 N9 . . . . 1.9(2) ?
C34 N10 C35 C36 . . . . -176.71(18) ?
C29 N9 C35 N10 . . . . -1.8(2) ?
C25 N9 C35 N10 . . . . -174.49(17) ?
C29 N9 C35 C36 . . . . 176.86(17) ?
C25 N9 C35 C36 . . . . 4.2(3) ?
